data_2015695
loop_
_publ_author_name
'Dabrowski, Marek'
'Lulinski, Sergiusz'
'Serwatowski, Janusz'
'Szczerbinska, Magdalena'

_publ_section_title
;
 (2-Methoxy-3-pyridyl)boronic acid
;
_journal_coeditor_code HJ3025
_journal_issue 12
_journal_name_full 'Acta Crystallographica Section C'
_journal_page_first o702
_journal_page_last o704
_journal_paper_doi 10.1107/S0108270106048268
_journal_volume 62
_journal_year 2006
_chemical_formula_iupac 'C6 H8 B N O3'
_chemical_formula_moiety 'C6 H8 B N O3'
_chemical_formula_sum 'C6 H8 B N O3'
_chemical_formula_weight 152.94
_chemical_name_common
;
2-methoxy-3-pyridylboronic acid
;
_chemical_name_systematic
;
(2-Methoxy-3-pyridyl)boronic acid
;
_space_group_IT_number 14
_symmetry_cell_setting monoclinic
_symmetry_space_group_name_Hall '-P 2ybc'
_symmetry_space_group_name_H-M 'P 1 21/c 1'
_atom_sites_solution_hydrogens geom
_atom_sites_solution_primary direct
_atom_sites_solution_secondary difmap
_audit_creation_method SHELXL-97
_cell_angle_alpha 90.00
_cell_angle_beta 100.857(3)
_cell_angle_gamma 90.00
_cell_formula_units_Z 8
_cell_length_a 7.6342(3)
_cell_length_b 25.7404(10)
_cell_length_c 7.2444(3)
_cell_measurement_reflns_used 19088
_cell_measurement_temperature 102(2)
_cell_measurement_theta_max 28.89
_cell_measurement_theta_min 2.68
_cell_volume 1398.10(10)
_computing_cell_refinement
;
CrysAlis RED (Oxford Diffraction, 2005)
;
_computing_data_collection
;
CrysAlis CCD (Oxford Diffraction, 2005)
;
_computing_data_reduction
;
CrysAlis RED
;
_computing_molecular_graphics 'DIAMOND (Brandenburg, 1999)'
_computing_publication_material SHELXTL97
_computing_structure_refinement 'SHELXL97 (Sheldrick, 1997)'
_computing_structure_solution 'SHELXS97 (Sheldrick, 1990)'
_diffrn_ambient_temperature 102(2)
_diffrn_detector_area_resol_mean 8.6479
_diffrn_measured_fraction_theta_full 0.992
_diffrn_measured_fraction_theta_max 0.992
_diffrn_measurement_device_type 'Oxford Diffraction KM-4-CCD'
_diffrn_measurement_method \e
_diffrn_radiation_monochromator graphite
_diffrn_radiation_source 'fine-focus sealed tube'
_diffrn_radiation_type MoK\a
_diffrn_radiation_wavelength 0.71073
_diffrn_reflns_av_R_equivalents 0.0118
_diffrn_reflns_av_sigmaI/netI 0.0104
_diffrn_reflns_limit_h_max 10
_diffrn_reflns_limit_h_min -10
_diffrn_reflns_limit_k_max 33
_diffrn_reflns_limit_k_min -33
_diffrn_reflns_limit_l_max 9
_diffrn_reflns_limit_l_min -9
_diffrn_reflns_number 25489
_diffrn_reflns_theta_full 28.00
_diffrn_reflns_theta_max 28.00
_diffrn_reflns_theta_min 2.72
_diffrn_standards_decay_% 2
_diffrn_standards_number '1 frame'
_exptl_absorpt_coefficient_mu 0.113
_exptl_absorpt_correction_T_max 0.97
_exptl_absorpt_correction_T_min 0.94
_exptl_absorpt_correction_type multi-scan
_exptl_absorpt_process_details
;
(CrysAlis RED; Oxford Diffraction, 2005)
;
_exptl_crystal_colour colourless
_exptl_crystal_density_diffrn 1.453
_exptl_crystal_density_method 'not measured'
_exptl_crystal_description prism
_exptl_crystal_F_000 640
_exptl_crystal_size_max 0.77
_exptl_crystal_size_mid 0.51
_exptl_crystal_size_min 0.31
_refine_diff_density_max 0.377
_refine_diff_density_min -0.189
_refine_ls_extinction_coef 0.0061(12)
_refine_ls_extinction_expression Fc^*^=kFc[1+0.001xFc^2^\l^3^/sin(2\q)]^-1/4^
_refine_ls_extinction_method SHELXL97
_refine_ls_goodness_of_fit_ref 1.110
_refine_ls_hydrogen_treatment refall
_refine_ls_matrix_type full
_refine_ls_number_parameters 264
_refine_ls_number_reflns 3355
_refine_ls_number_restraints 0
_refine_ls_restrained_S_all 1.110
_refine_ls_R_factor_all 0.0349
_refine_ls_R_factor_gt 0.0300
_refine_ls_shift/su_max 0.001
_refine_ls_shift/su_mean 0.000
_refine_ls_structure_factor_coef Fsqd
_refine_ls_weighting_details 'calc w=1/[\s^2^(Fo^2^)+(0.055P)^2^+0.197P] where P=(Fo^2^+2Fc^2^)/3'
_refine_ls_weighting_scheme calc
_refine_ls_wR_factor_gt 0.0885
_refine_ls_wR_factor_ref 0.0902
_reflns_number_gt 2873
_reflns_number_total 3355
_reflns_threshold_expression I>2\s(I)
_cod_data_source_file hj3025.cif
_cod_data_source_block I
_cod_original_sg_symbol_H-M 'P 21/c'
_cod_database_code 2015695
_cod_database_fobs_code 2015695

loop_
_symmetry_equiv_pos_as_xyz
'x, y, z'
'-x, y+1/2, -z+1/2'
'-x, -y, -z'
'x, -y-1/2, z-1/2'

loop_
_atom_site_type_symbol
_atom_site_label
_atom_site_fract_x
_atom_site_fract_y
_atom_site_fract_z
_atom_site_U_iso_or_equiv
_atom_site_adp_type
_atom_site_calc_flag
_atom_site_occupancy
O O1A 0.72237(9) 0.43329(3) 1.14395(9) 0.01646(16) Uani d 1
O O2A 0.54844(10) 0.42440(3) 0.77950(10) 0.01971(17) Uani d 1
O O3A 0.59358(9) 0.34341(3) 0.64367(9) 0.01831(17) Uani d 1
N N1A 0.89858(10) 0.36830(3) 1.30134(10) 0.01354(17) Uani d 1
C C1A 0.79365(12) 0.38479(3) 1.14507(12) 0.01239(19) Uani d 1
C C2A 0.74908(12) 0.35601(3) 0.97664(12) 0.01251(19) Uani d 1
C C3A 0.82341(12) 0.30675(4) 0.98138(13) 0.0146(2) Uani d 1
C C4A 0.93522(13) 0.28818(4) 1.14217(13) 0.0155(2) Uani d 1
C C5A 0.96897(12) 0.32027(4) 1.29724(13) 0.0150(2) Uani d 1
C C6A 0.75668(14) 0.46262(4) 1.31640(13) 0.0174(2) Uani d 1
B B1A 0.62461(14) 0.37628(4) 0.79205(14) 0.0137(2) Uani d 1
H H2OA 0.576(2) 0.4408(6) 0.881(2) 0.046(4) Uiso d 1
H H3OA 0.524(2) 0.3547(6) 0.542(2) 0.048(4) Uiso d 1
H H3A 0.7993(16) 0.2853(4) 0.8707(17) 0.020(3) Uiso d 1
H H4A 0.9879(16) 0.2539(5) 1.1498(16) 0.021(3) Uiso d 1
H H5A 1.0465(16) 0.3104(5) 1.4122(17) 0.022(3) Uiso d 1
H H6A 0.8835(16) 0.4703(4) 1.3523(16) 0.018(3) Uiso d 1
H H6B 0.6911(16) 0.4950(5) 1.2852(17) 0.023(3) Uiso d 1
H H6C 0.7124(15) 0.4446(4) 1.4161(16) 0.016(3) Uiso d 1
O O1B 0.35673(9) 0.31852(2) 0.09157(9) 0.01524(16) Uani d 1
O O2B 0.17608(10) 0.32792(3) -0.26932(10) 0.01889(17) Uani d 1
O O3B 0.02558(9) 0.40818(3) -0.32972(10) 0.01861(17) Uani d 1
N N1B 0.36956(10) 0.38384(3) 0.31251(11) 0.01404(18) Uani d 1
C C1B 0.31161(11) 0.36736(3) 0.13797(12) 0.01220(19) Uani d 1
C C2B 0.20520(11) 0.39654(3) -0.00620(12) 0.01250(19) Uani d 1
C C3B 0.16358(12) 0.44641(4) 0.04426(13) 0.0145(2) Uani d 1
C C4B 0.22221(12) 0.46509(4) 0.22576(13) 0.0159(2) Uani d 1
C C5B 0.32319(13) 0.43242(4) 0.35401(13) 0.0158(2) Uani d 1
C C6B 0.45566(14) 0.28659(4) 0.23843(14) 0.0177(2) Uani d 1
B B1B 0.13326(14) 0.37601(4) -0.21140(14) 0.0139(2) Uani d 1
H H2OB 0.245(2) 0.3125(6) -0.180(2) 0.051(5) Uiso d 1
H H3OB -0.017(2) 0.3963(6) -0.441(2) 0.048(4) Uiso d 1
H H3B 0.0914(15) 0.4685(4) -0.0473(16) 0.015(3) Uiso d 1
H H4B 0.1928(16) 0.4987(5) 0.2632(17) 0.022(3) Uiso d 1
H H5B 0.3643(15) 0.4427(4) 0.4816(17) 0.017(3) Uiso d 1
H H6D 0.3883(16) 0.2823(4) 0.3400(17) 0.019(3) Uiso d 1
H H6E 0.4698(16) 0.2536(5) 0.1764(17) 0.023(3) Uiso d 1
H H6F 0.5728(17) 0.3020(5) 0.2855(17) 0.022(3) Uiso d 1

loop_
_atom_site_aniso_label
_atom_site_aniso_U_11
_atom_site_aniso_U_22
_atom_site_aniso_U_33
_atom_site_aniso_U_12
_atom_site_aniso_U_13
_atom_site_aniso_U_23
O1A 0.0224(4) 0.0138(3) 0.0114(3) 0.0042(3) -0.0014(3) -0.0026(2)
O2A 0.0253(4) 0.0174(4) 0.0133(3) 0.0046(3) -0.0043(3) -0.0023(3)
O3A 0.0230(4) 0.0172(3) 0.0120(3) 0.0023(3) -0.0037(3) -0.0018(3)
N1A 0.0144(4) 0.0154(4) 0.0102(4) -0.0008(3) 0.0007(3) 0.0007(3)
C1A 0.0127(4) 0.0126(4) 0.0117(4) -0.0008(3) 0.0019(3) 0.0006(3)
C2A 0.0130(4) 0.0138(4) 0.0105(4) -0.0019(3) 0.0018(3) -0.0002(3)
C3A 0.0159(4) 0.0150(4) 0.0126(4) -0.0020(3) 0.0023(3) -0.0018(3)
C4A 0.0175(4) 0.0133(4) 0.0155(4) 0.0019(3) 0.0027(3) 0.0016(3)
C5A 0.0154(4) 0.0160(4) 0.0128(4) 0.0004(3) 0.0009(3) 0.0026(3)
C6A 0.0226(5) 0.0155(5) 0.0131(4) 0.0025(4) 0.0006(4) -0.0043(3)
B1A 0.0137(5) 0.0157(5) 0.0111(5) -0.0019(4) 0.0006(4) 0.0004(4)
O1B 0.0189(3) 0.0131(3) 0.0118(3) 0.0040(3) -0.0021(2) -0.0007(2)
O2B 0.0235(4) 0.0176(4) 0.0129(3) 0.0037(3) -0.0033(3) -0.0022(3)
O3B 0.0245(4) 0.0179(3) 0.0107(3) 0.0039(3) -0.0037(3) -0.0010(3)
N1B 0.0145(4) 0.0151(4) 0.0115(4) -0.0002(3) 0.0000(3) -0.0001(3)
C1B 0.0118(4) 0.0128(4) 0.0119(4) -0.0010(3) 0.0021(3) 0.0000(3)
C2B 0.0116(4) 0.0147(4) 0.0109(4) -0.0008(3) 0.0012(3) 0.0010(3)
C3B 0.0145(4) 0.0154(4) 0.0130(4) 0.0006(3) 0.0007(3) 0.0019(3)
C4B 0.0178(5) 0.0134(4) 0.0160(5) 0.0004(3) 0.0018(4) -0.0023(3)
C5B 0.0168(4) 0.0173(5) 0.0123(4) -0.0012(3) 0.0005(3) -0.0027(3)
C6B 0.0221(5) 0.0144(4) 0.0144(4) 0.0044(4) -0.0022(4) 0.0021(4)
B1B 0.0136(5) 0.0160(5) 0.0114(5) -0.0009(4) 0.0009(4) 0.0006(4)

loop_
_atom_type_symbol
_atom_type_description
_atom_type_scat_dispersion_real
_atom_type_scat_dispersion_imag
_atom_type_scat_source
C C 0.0033 0.0016 'International Tables Vol C Tables 4.2.6.8 and 6.1.1.4'
H H 0.0000 0.0000 'International Tables Vol C Tables 4.2.6.8 and 6.1.1.4'
B B 0.0013 0.0007 'International Tables Vol C Tables 4.2.6.8 and 6.1.1.4'
N N 0.0061 0.0033 'International Tables Vol C Tables 4.2.6.8 and 6.1.1.4'
O O 0.0106 0.0060 'International Tables Vol C Tables 4.2.6.8 and 6.1.1.4'

loop_
_geom_angle_atom_site_label_1
_geom_angle_atom_site_label_2
_geom_angle_atom_site_label_3
_geom_angle
_geom_angle_publ_flag
C1A O1A C6A 117.91(7) n
B1A O2A H2OA 111.2(11) n
B1A O3A H3OA 116.8(10) n
C1A N1A C5A 116.92(8) n
N1A C1A O1A 118.34(8) n
N1A C1A C2A 125.25(8) n
O1A C1A C2A 116.40(8) y
C3A C2A C1A 115.28(8) n
C3A C2A B1A 120.13(8) n
C1A C2A B1A 124.58(8) y
C2A C3A C4A 121.20(8) n
C2A C3A H3A 119.4(7) n
C4A C3A H3A 119.4(7) n
C5A C4A C3A 117.83(9) n
C5A C4A H4A 119.2(7) n
C3A C4A H4A 123.0(7) n
N1A C5A C4A 123.52(8) n
N1A C5A H5A 113.9(7) n
C4A C5A H5A 122.6(7) n
O1A C6A H6A 110.3(7) n
O1A C6A H6B 104.2(7) n
H6A C6A H6B 109.2(10) n
O1A C6A H6C 111.2(7) n
H6A C6A H6C 111.4(10) n
H6B C6A H6C 110.2(10) n
O3A B1A O2A 120.40(8) y
O3A B1A C2A 117.02(8) y
O2A B1A C2A 122.57(8) y
C1B O1B C6B 117.77(7) n
B1B O2B H2OB 109.8(11) n
B1B O3B H3OB 116.8(10) n
C1B N1B C5B 117.00(8) n
N1B C1B O1B 118.38(8) n
N1B C1B C2B 125.18(8) n
O1B C1B C2B 116.44(8) y
C3B C2B C1B 115.18(8) n
C3B C2B B1B 120.15(8) n
C1B C2B B1B 124.68(8) y
C2B C3B C4B 121.28(8) n
C2B C3B H3B 119.6(7) n
C4B C3B H3B 119.1(7) n
C5B C4B C3B 117.77(9) n
C5B C4B H4B 119.9(7) n
C3B C4B H4B 122.4(7) n
N1B C5B C4B 123.57(9) n
N1B C5B H5B 114.8(7) n
C4B C5B H5B 121.6(7) n
O1B C6B H6D 110.0(7) n
O1B C6B H6E 104.1(7) n
H6D C6B H6E 111.5(10) n
O1B C6B H6F 110.0(7) n
H6D C6B H6F 111.0(10) n
H6E C6B H6F 109.9(10) n
O3B B1B O2B 120.79(9) y
O3B B1B C2B 117.04(8) y
O2B B1B C2B 122.17(8) y

loop_
_geom_bond_atom_site_label_1
_geom_bond_atom_site_label_2
_geom_bond_distance
_geom_bond_publ_flag
O1A C1A 1.3612(11) y
O1A C6A 1.4408(11) y
O2A B1A 1.3641(12) y
O2A H2OA 0.840(16) n
O3A B1A 1.3533(12) y
O3A H3OA 0.871(17) n
N1A C1A 1.3273(12) n
N1A C5A 1.3506(12) n
C1A C2A 1.4133(12) n
C2A C3A 1.3868(13) n
C2A B1A 1.5763(13) y
C3A C4A 1.3926(13) n
C3A H3A 0.963(12) n
C4A C5A 1.3790(13) n
C4A H4A 0.967(12) n
C5A H5A 0.961(12) n
C6A H6A 0.975(12) n
C6A H6B 0.977(13) n
C6A H6C 0.971(12) n
O1B C1B 1.3622(11) y
O1B C6B 1.4404(11) y
O2B B1B 1.3663(12) y
O2B H2OB 0.850(17) n
O3B B1B 1.3531(12) y
O3B H3OB 0.866(17) n
N1B C1B 1.3281(12) n
N1B C5B 1.3489(12) n
C1B C2B 1.4125(12) n
C2B C3B 1.3880(13) n
C2B B1B 1.5758(13) y
C3B C4B 1.3924(13) n
C3B H3B 0.965(11) n
C4B C5B 1.3766(13) n
C4B H4B 0.945(13) n
C5B H5B 0.956(12) n
C6B H6D 0.980(12) n
C6B H6E 0.976(12) n
C6B H6F 0.980(13) n

loop_
_geom_hbond_atom_site_label_D
_geom_hbond_atom_site_label_H
_geom_hbond_atom_site_label_A
_geom_hbond_site_symmetry_A
_geom_hbond_distance_DH
_geom_hbond_distance_HA
_geom_hbond_distance_DA
_geom_hbond_angle_DHA
_geom_hbond_publ_flag
O3B H3OB N1A 1_453 0.866(17) 1.992(17) 2.8567(10) 176.6(15) y
O2B H2OB O1B . 0.850(17) 1.999(17) 2.7272(9) 143.1(15) y
O3A H3OA N1B . 0.871(17) 1.996(17) 2.8666(10) 177.3(15) y
O2A H2OA O1A . 0.840(16) 2.026(16) 2.7323(10) 141.3(14) y
C5A H5A O2B 1_657 0.961(12) 2.376(12) 3.2450(10) 150.2(10) y
C5B H5B O2A . 0.965(12) 2.390(12) 3.2410(10) 148.1(10) y

loop_
_geom_torsion_atom_site_label_1
_geom_torsion_atom_site_label_2
_geom_torsion_atom_site_label_3
_geom_torsion_atom_site_label_4
_geom_torsion
_geom_torsion_publ_flag
C5A N1A C1A O1A -179.21(8) n
C5A N1A C1A C2A 0.57(14) n
C6A O1A C1A N1A -3.65(12) y
C6A O1A C1A C2A 176.54(8) n
N1A C1A C2A C3A 0.18(14) n
O1A C1A C2A C3A 179.97(8) n
N1A C1A C2A B1A -179.81(8) n
O1A C1A C2A B1A -0.02(13) n
C1A C2A C3A C4A -0.65(13) n
B1A C2A C3A C4A 179.34(9) n
C2A C3A C4A C5A 0.36(14) n
C1A N1A C5A C4A -0.91(13) n
C3A C4A C5A N1A 0.46(14) n
C3A C2A B1A O3A 0.87(13) n
C1A C2A B1A O3A -179.14(8) n
C3A C2A B1A O2A -179.83(9) n
C1A C2A B1A O2A 0.16(15) n
C5B N1B C1B O1B 179.79(8) n
C5B N1B C1B C2B -0.31(14) n
C6B O1B C1B N1B 3.73(12) y
C6B O1B C1B C2B -176.17(8) n
N1B C1B C2B C3B 1.04(14) n
O1B C1B C2B C3B -179.05(7) n
N1B C1B C2B B1B -178.38(8) n
O1B C1B C2B B1B 1.52(13) n
C1B C2B C3B C4B -0.86(13) n
B1B C2B C3B C4B 178.59(9) n
C2B C3B C4B C5B 0.03(14) n
C1B N1B C5B C4B -0.65(14) n
C3B C4B C5B N1B 0.79(15) n
C3B C2B B1B O3B -2.58(13) n
C1B C2B B1B O3B 176.82(8) n
C3B C2B B1B O2B 177.58(9) n
C1B C2B B1B O2B -3.02(15) n

loop_
_cod_related_entry_id
_cod_related_entry_database
_cod_related_entry_code
1 ChemSpider 2043409
